data_4079833
loop_
_publ_author_name
'Armstrong, David R.'
'Brammer, Elanor'
'Cadenbach, Thomas'
'Hevia, Eva'
'Kennedy, Alan R.'

_publ_section_title
;
 Co-complexation Syntheses, Structural Characterization, and DFT Studies
 of a Novel Series of Polymeric Alkali-Metal Tetraorganogallates
;
_journal_issue 2
_journal_name_full Organometallics
_journal_page_first 480
_journal_paper_doi 10.1021/om3009469
_journal_volume 32
_journal_year 2013
_chemical_formula_moiety C16H44GaNaSi4
_chemical_formula_sum 'C16 H44 Ga Na Si4'
_chemical_formula_weight 441.58
_chemical_name_systematic
; 
 ? 
;
_space_group_IT_number 110
_symmetry_cell_setting tetragonal
_symmetry_space_group_name_Hall 'I 4bw -2c'
_symmetry_space_group_name_H-M 'I 41 c d'
_atom_sites_solution_hydrogens geom
_atom_sites_solution_primary direct
_atom_sites_solution_secondary difmap
_audit_creation_method SHELXL-97
_cell_angle_alpha 90.00
_cell_angle_beta 90.00
_cell_angle_gamma 90.00
_cell_formula_units_Z 16
_cell_length_a 28.1890(6)
_cell_length_b 28.1890(6)
_cell_length_c 12.7454(3)
_cell_measurement_reflns_used 7392
_cell_measurement_temperature 123(2)
_cell_measurement_theta_max 28.4316
_cell_measurement_theta_min 3.1902
_cell_volume 10127.7(4)
_computing_cell_refinement
;
CrysAlisPro, Oxford Diffraction Ltd.,
Version 1.171.34.40 (release 27-08-2010 CrysAlis171 .NET)
(compiled Aug 27 2010,11:50:40)
;
_computing_data_collection
;
CrysAlisPro, Oxford Diffraction Ltd.,
Version 1.171.34.40 (release 27-08-2010 CrysAlis171 .NET)
(compiled Aug 27 2010,11:50:40)
;
_computing_data_reduction
;
CrysAlisPro, Oxford Diffraction Ltd.,
Version 1.171.34.40 (release 27-08-2010 CrysAlis171 .NET)
(compiled Aug 27 2010,11:50:40)
;
_computing_structure_refinement 'SHELXL-97 (Sheldrick, 1997)'
_computing_structure_solution 'SHELXS-97 (Sheldrick, 1990)'
_diffrn_ambient_temperature 123(2)
_diffrn_measured_fraction_theta_full 0.983
_diffrn_measured_fraction_theta_max 0.948
_diffrn_measurement_device_type 'Xcalibur, Eos'
_diffrn_radiation_monochromator graphite
_diffrn_radiation_source 'fine-focus sealed tube'
_diffrn_radiation_type MoK\a
_diffrn_radiation_wavelength 0.71073
_diffrn_reflns_av_R_equivalents 0.0365
_diffrn_reflns_av_sigmaI/netI 0.0445
_diffrn_reflns_limit_h_max 20
_diffrn_reflns_limit_h_min -36
_diffrn_reflns_limit_k_max 37
_diffrn_reflns_limit_k_min -21
_diffrn_reflns_limit_l_max 15
_diffrn_reflns_limit_l_min -16
_diffrn_reflns_number 16203
_diffrn_reflns_theta_full 27.00
_diffrn_reflns_theta_max 27.98
_diffrn_reflns_theta_min 3.23
_exptl_absorpt_coefficient_mu 1.290
_exptl_absorpt_correction_T_max 1.00000
_exptl_absorpt_correction_T_min 0.95094
_exptl_absorpt_correction_type multi-scan
_exptl_absorpt_process_details
;
CrysAlisPro, Oxford Diffraction Ltd.,
Version 1.171.34.40 (release 27-08-2010 CrysAlis171 .NET)
(compiled Aug 27 2010,11:50:40)
Empirical absorption correction using spherical harmonics,
 implemented in SCALE3 ABSPACK scaling algorithm.
;
_exptl_crystal_colour colourless
_exptl_crystal_density_diffrn 1.158
_exptl_crystal_density_method 'not measured'
_exptl_crystal_description needles
_exptl_crystal_F_000 3808
_exptl_crystal_size_max 0.30
_exptl_crystal_size_mid 0.10
_exptl_crystal_size_min 0.10
_refine_diff_density_max 0.443
_refine_diff_density_min -0.274
_refine_diff_density_rms 0.066
_refine_ls_abs_structure_details 'Flack H D (1983), Acta Cryst. A39, 876-881'
_refine_ls_abs_structure_Flack 0.489(9)
_refine_ls_extinction_method none
_refine_ls_goodness_of_fit_ref 1.030
_refine_ls_hydrogen_treatment constr
_refine_ls_matrix_type full
_refine_ls_number_parameters 212
_refine_ls_number_reflns 5517
_refine_ls_number_restraints 1
_refine_ls_restrained_S_all 1.030
_refine_ls_R_factor_all 0.0460
_refine_ls_R_factor_gt 0.0339
_refine_ls_shift/su_max 0.001
_refine_ls_shift/su_mean 0.000
_refine_ls_structure_factor_coef Fsqd
_refine_ls_weighting_details 'calc w=1/[\s^2^(Fo^2^)+(0.0309P)^2^+0.0000P] where P=(Fo^2^+2Fc^2^)/3'
_refine_ls_weighting_scheme calc
_refine_ls_wR_factor_gt 0.0652
_refine_ls_wR_factor_ref 0.0704
_reflns_number_gt 4782
_reflns_number_total 5517
_reflns_threshold_expression >2sigma(I)
_cod_data_source_file om3009469_si_002.cif
_cod_data_source_block 2
_cod_depositor_comments
;
The following automatic conversions were performed:

'_symmetry_cell_setting' value 'Tetragonal' changed to 'tetragonal'
according to /home/saulius/struct/CIF-dictionaries/cif_core.dic
dictionary named 'cif_core.dic' version 2.4.2 from 2011-04-26.

Automatic conversion script
Id: cif_fix_values 1891 2012-01-12 08:04:46Z andrius 
;
_cod_original_sg_symbol_H-M I4(1)cd
_cod_database_code 4079833

loop_
_symmetry_equiv_pos_as_xyz
'x, y, z'
'-x+1/2, -y+1/2, z+1/2'
'-y, x+1/2, z+1/4'
'y+1/2, -x, z+3/4'
'x, -y, z+1/2'
'-x+1/2, y+1/2, z'
'-y, -x+1/2, z+3/4'
'y+1/2, x, z+1/4'
'x+1/2, y+1/2, z+1/2'
'-x+1, -y+1, z+1'
'-y+1/2, x+1, z+3/4'
'y+1, -x+1/2, z+5/4'
'x+1/2, -y+1/2, z+1'
'-x+1, y+1, z+1/2'
'-y+1/2, -x+1, z+5/4'
'y+1, x+1/2, z+3/4'

loop_
_atom_site_label
_atom_site_type_symbol
_atom_site_fract_x
_atom_site_fract_y
_atom_site_fract_z
_atom_site_U_iso_or_equiv
_atom_site_adp_type
_atom_site_occupancy
_atom_site_symmetry_multiplicity
_atom_site_calc_flag
_atom_site_refinement_flags
Ga1 Ga 0.766099(9) 0.495708(9) 0.91570(4) 0.01415(7) Uani 1 1 d .
Na1 Na 0.76122(4) 0.49395(4) 1.16597(16) 0.0236(2) Uani 1 1 d .
Si1 Si 0.74974(3) 0.61351(3) 0.93822(5) 0.01892(18) Uani 1 1 d .
Si2 Si 0.88300(3) 0.51114(3) 0.88777(6) 0.01957(19) Uani 1 1 d .
Si3 Si 0.64851(3) 0.47692(3) 0.90477(6) 0.01799(17) Uani 1 1 d .
Si4 Si 0.78510(3) 0.37831(3) 0.93035(6) 0.01883(18) Uani 1 1 d .
C1 C 0.76527(10) 0.55670(9) 1.0050(2) 0.0177(6) Uani 1 1 d .
H1A H 0.7425 0.5519 1.0631 0.021 Uiso 1 1 calc R
H1B H 0.7971 0.5605 1.0368 0.021 Uiso 1 1 calc R
C2 C 0.68478(10) 0.62398(11) 0.9560(2) 0.0299(8) Uani 1 1 d .
H2A H 0.6776 0.6266 1.0310 0.045 Uiso 1 1 calc R
H2B H 0.6670 0.5974 0.9260 0.045 Uiso 1 1 calc R
H2C H 0.6757 0.6534 0.9205 0.045 Uiso 1 1 calc R
C3 C 0.76234(11) 0.61497(10) 0.7933(2) 0.0257(7) Uani 1 1 d .
H3A H 0.7409 0.5931 0.7570 0.038 Uiso 1 1 calc R
H3B H 0.7953 0.6054 0.7807 0.038 Uiso 1 1 calc R
H3C H 0.7574 0.6472 0.7667 0.038 Uiso 1 1 calc R
C4 C 0.78251(12) 0.66526(11) 0.9961(2) 0.0362(9) Uani 1 1 d .
H4A H 0.7750 0.6678 1.0709 0.054 Uiso 1 1 calc R
H4B H 0.7729 0.6945 0.9601 0.054 Uiso 1 1 calc R
H4C H 0.8167 0.6605 0.9874 0.054 Uiso 1 1 calc R
C5 C 0.82502(10) 0.49854(10) 0.82206(19) 0.0176(6) Uani 1 1 d .
H5A H 0.8279 0.4678 0.7850 0.021 Uiso 1 1 calc R
H5B H 0.8197 0.5233 0.7681 0.021 Uiso 1 1 calc R
C6 C 0.93282(11) 0.47989(13) 0.8202(2) 0.0330(8) Uani 1 1 d .
H6A H 0.9361 0.4921 0.7486 0.049 Uiso 1 1 calc R
H6B H 0.9262 0.4458 0.8178 0.049 Uiso 1 1 calc R
H6C H 0.9624 0.4854 0.8589 0.049 Uiso 1 1 calc R
C7 C 0.88643(10) 0.49351(11) 1.0295(3) 0.0293(8) Uani 1 1 d .
H7A H 0.8636 0.5122 1.0701 0.044 Uiso 1 1 calc R
H7B H 0.9185 0.4994 1.0559 0.044 Uiso 1 1 calc R
H7C H 0.8789 0.4597 1.0364 0.044 Uiso 1 1 calc R
C8 C 0.89440(11) 0.57638(11) 0.8789(3) 0.0334(8) Uani 1 1 d .
H8A H 0.8973 0.5856 0.8051 0.050 Uiso 1 1 calc R
H8B H 0.9239 0.5840 0.9160 0.050 Uiso 1 1 calc R
H8C H 0.8680 0.5937 0.9111 0.050 Uiso 1 1 calc R
C9 C 0.70375(10) 0.49301(10) 0.8322(2) 0.0168(6) Uani 1 1 d .
H9A H 0.6987 0.5245 0.7995 0.020 Uiso 1 1 calc R
H9B H 0.7079 0.4699 0.7745 0.020 Uiso 1 1 calc R
C10 C 0.64976(10) 0.49335(11) 1.0481(2) 0.0262(7) Uani 1 1 d .
H10A H 0.6722 0.4728 1.0851 0.039 Uiso 1 1 calc R
H10B H 0.6180 0.4893 1.0782 0.039 Uiso 1 1 calc R
H10C H 0.6597 0.5265 1.0556 0.039 Uiso 1 1 calc R
C11 C 0.63883(10) 0.41128(10) 0.8967(2) 0.0240(7) Uani 1 1 d .
H11A H 0.6638 0.3949 0.9361 0.036 Uiso 1 1 calc R
H11B H 0.6398 0.4012 0.8232 0.036 Uiso 1 1 calc R
H11C H 0.6078 0.4034 0.9267 0.036 Uiso 1 1 calc R
C12 C 0.59581(11) 0.50773(11) 0.8469(2) 0.0284(7) Uani 1 1 d .
H12A H 0.5924 0.4986 0.7731 0.043 Uiso 1 1 calc R
H12B H 0.6002 0.5421 0.8518 0.043 Uiso 1 1 calc R
H12C H 0.5672 0.4986 0.8856 0.043 Uiso 1 1 calc R
C13 C 0.77071(10) 0.43439(9) 1.0022(2) 0.0176(6) Uani 1 1 d .
H13A H 0.7952 0.4392 1.0569 0.021 Uiso 1 1 calc R
H13B H 0.7401 0.4298 1.0387 0.021 Uiso 1 1 calc R
C14 C 0.75786(11) 0.32594(10) 0.9978(2) 0.0276(7) Uani 1 1 d .
H14A H 0.7682 0.3252 1.0712 0.041 Uiso 1 1 calc R
H14B H 0.7679 0.2967 0.9625 0.041 Uiso 1 1 calc R
H14C H 0.7232 0.3285 0.9951 0.041 Uiso 1 1 calc R
C15 C 0.76335(11) 0.37715(10) 0.7915(2) 0.0263(7) Uani 1 1 d .
H15A H 0.7825 0.3988 0.7488 0.040 Uiso 1 1 calc R
H15B H 0.7301 0.3872 0.7894 0.040 Uiso 1 1 calc R
H15C H 0.7661 0.3449 0.7636 0.040 Uiso 1 1 calc R
C16 C 0.85052(10) 0.36904(10) 0.9259(3) 0.0266(7) Uani 1 1 d .
H16A H 0.8632 0.3687 0.9975 0.040 Uiso 1 1 calc R
H16B H 0.8653 0.3948 0.8861 0.040 Uiso 1 1 calc R
H16C H 0.8575 0.3387 0.8917 0.040 Uiso 1 1 calc R

loop_
_atom_site_aniso_label
_atom_site_aniso_U_11
_atom_site_aniso_U_22
_atom_site_aniso_U_33
_atom_site_aniso_U_23
_atom_site_aniso_U_13
_atom_site_aniso_U_12
Ga1 0.01528(15) 0.01574(15) 0.01143(12) -0.00004(15) 0.00043(14) -0.00004(14)
Na1 0.0287(6) 0.0289(7) 0.0132(4) 0.0001(6) -0.0008(7) 0.0052(5)
Si1 0.0231(4) 0.0159(4) 0.0178(4) -0.0003(3) 0.0009(3) 0.0007(3)
Si2 0.0161(4) 0.0227(4) 0.0199(4) -0.0009(3) -0.0002(3) -0.0020(3)
Si3 0.0158(4) 0.0216(4) 0.0166(4) -0.0002(3) -0.0002(3) 0.0002(3)
Si4 0.0229(4) 0.0158(4) 0.0178(4) -0.0003(3) 0.0015(3) 0.0009(3)
C1 0.0194(15) 0.0168(15) 0.0169(14) -0.0011(11) 0.0025(12) 0.0006(12)
C2 0.0271(17) 0.0287(17) 0.0340(18) 0.0046(14) 0.0059(15) 0.0118(14)
C3 0.0328(18) 0.0219(17) 0.0222(16) 0.0045(13) 0.0012(15) 0.0004(14)
C4 0.053(2) 0.0217(17) 0.0339(18) 0.0013(14) -0.0057(17) -0.0051(17)
C5 0.0175(15) 0.0204(16) 0.0150(14) 0.0001(11) -0.0019(11) 0.0020(12)
C6 0.0198(17) 0.041(2) 0.0384(19) -0.0068(16) 0.0022(14) 0.0006(16)
C7 0.0240(17) 0.0365(19) 0.0275(17) 0.0014(15) -0.0057(14) 0.0010(15)
C8 0.0316(19) 0.0334(19) 0.0353(19) 0.0028(15) -0.0060(15) -0.0077(15)
C9 0.0163(15) 0.0200(16) 0.0143(13) 0.0001(11) 0.0009(11) 0.0015(12)
C10 0.0261(17) 0.0319(18) 0.0205(15) -0.0032(14) 0.0033(14) -0.0053(14)
C11 0.0240(16) 0.0262(16) 0.0218(18) 0.0026(13) -0.0004(13) -0.0011(13)
C12 0.0221(17) 0.0317(19) 0.0315(17) 0.0025(14) -0.0001(13) -0.0002(14)
C13 0.0180(15) 0.0181(15) 0.0168(14) 0.0010(11) -0.0017(12) 0.0002(13)
C14 0.0325(18) 0.0201(16) 0.0303(17) 0.0041(13) 0.0018(14) -0.0025(15)
C15 0.0331(18) 0.0246(17) 0.0213(16) -0.0075(13) 0.0001(15) -0.0005(14)
C16 0.0262(16) 0.0255(15) 0.0282(16) -0.0005(15) 0.0009(15) 0.0029(13)

loop_
_atom_type_symbol
_atom_type_description
_atom_type_scat_dispersion_real
_atom_type_scat_dispersion_imag
_atom_type_scat_source
Ga Ga 0.2307 1.6083 'International Tables Vol C Tables 4.2.6.8 and 6.1.1.4'
Na Na 0.0362 0.0249 'International Tables Vol C Tables 4.2.6.8 and 6.1.1.4'
Si Si 0.0817 0.0704 'International Tables Vol C Tables 4.2.6.8 and 6.1.1.4'
C C 0.0033 0.0016 'International Tables Vol C Tables 4.2.6.8 and 6.1.1.4'
H H 0.0000 0.0000 'International Tables Vol C Tables 4.2.6.8 and 6.1.1.4'

loop_
_geom_angle_atom_site_label_1
_geom_angle_atom_site_label_2
_geom_angle_atom_site_label_3
_geom_angle
_geom_angle_site_symmetry_1
_geom_angle_site_symmetry_3
C5 Ga1 C13 107.12(11) . .
C5 Ga1 C9 113.16(11) . .
C13 Ga1 C9 107.51(11) . .
C5 Ga1 C1 107.36(11) . .
C13 Ga1 C1 113.97(11) . .
C9 Ga1 C1 107.86(12) . .
C5 Ga1 Na1 128.17(7) . .
C13 Ga1 Na1 56.87(8) . .
C9 Ga1 Na1 118.66(8) . .
C1 Ga1 Na1 57.40(8) . .
C5 Ga1 Na1 56.72(7) . 5_564
C13 Ga1 Na1 127.84(8) . 5_564
C9 Ga1 Na1 56.74(7) . 5_564
C1 Ga1 Na1 118.19(8) . 5_564
Na1 Ga1 Na1 173.43(3) . 5_564
C5 Na1 C13 123.78(9) 5_565 .
C5 Na1 C9 79.02(10) 5_565 5_565
C13 Na1 C9 139.04(9) . 5_565
C5 Na1 C1 118.69(9) 5_565 .
C13 Na1 C1 79.39(10) . .
C9 Na1 C1 122.13(9) 5_565 .
C5 Na1 Ga1 135.13(7) 5_565 .
C13 Na1 Ga1 39.72(6) . .
C9 Na1 Ga1 144.09(7) 5_565 .
C1 Na1 Ga1 39.83(6) . .
C5 Na1 Ga1 39.50(6) 5_565 5_565
C13 Na1 Ga1 145.49(7) . 5_565
C9 Na1 Ga1 39.69(6) 5_565 5_565
C1 Na1 Ga1 133.76(7) . 5_565
Ga1 Na1 Ga1 172.13(4) . 5_565
C1 Si1 C2 108.07(13) . .
C1 Si1 C4 111.87(14) . .
C2 Si1 C4 108.16(15) . .
C1 Si1 C3 114.97(13) . .
C2 Si1 C3 107.51(14) . .
C4 Si1 C3 106.00(14) . .
C6 Si2 C8 107.86(15) . .
C6 Si2 C5 111.17(13) . .
C8 Si2 C5 108.06(14) . .
C6 Si2 C7 106.26(14) . .
C8 Si2 C7 108.04(15) . .
C5 Si2 C7 115.21(13) . .
C9 Si3 C12 110.73(14) . .
C9 Si3 C11 109.53(13) . .
C12 Si3 C11 108.73(14) . .
C9 Si3 C10 113.88(13) . .
C12 Si3 C10 106.41(14) . .
C11 Si3 C10 107.36(14) . .
C16 Si4 C13 110.35(13) . .
C16 Si4 C14 108.00(14) . .
C13 Si4 C14 110.62(13) . .
C16 Si4 C15 107.02(15) . .
C13 Si4 C15 113.98(13) . .
C14 Si4 C15 106.62(14) . .
Si1 C1 Ga1 117.84(13) . .
Si1 C1 Na1 153.53(14) . .
Ga1 C1 Na1 82.77(9) . .
Si1 C1 H1A 107.8 . .
Ga1 C1 H1A 107.8 . .
Na1 C1 H1A 46.9 . .
Si1 C1 H1B 107.8 . .
Ga1 C1 H1B 107.8 . .
Na1 C1 H1B 78.4 . .
H1A C1 H1B 107.2 . .
Si1 C2 H2A 109.5 . .
Si1 C2 H2B 109.5 . .
H2A C2 H2B 109.5 . .
Si1 C2 H2C 109.5 . .
H2A C2 H2C 109.5 . .
H2B C2 H2C 109.5 . .
Si1 C3 H3A 109.5 . .
Si1 C3 H3B 109.5 . .
H3A C3 H3B 109.5 . .
Si1 C3 H3C 109.5 . .
H3A C3 H3C 109.5 . .
H3B C3 H3C 109.5 . .
Si1 C4 H4A 109.5 . .
Si1 C4 H4B 109.5 . .
H4A C4 H4B 109.5 . .
Si1 C4 H4C 109.5 . .
H4A C4 H4C 109.5 . .
H4B C4 H4C 109.5 . .
Si2 C5 Ga1 117.09(12) . .
Si2 C5 Na1 154.20(14) . 5_564
Ga1 C5 Na1 83.78(9) . 5_564
Si2 C5 H5A 108.0 . .
Ga1 C5 H5A 108.0 . .
Na1 C5 H5A 76.7 5_564 .
Si2 C5 H5B 108.0 . .
Ga1 C5 H5B 108.0 . .
Na1 C5 H5B 47.9 5_564 .
H5A C5 H5B 107.3 . .
Si2 C6 H6A 109.5 . .
Si2 C6 H6B 109.5 . .
H6A C6 H6B 109.5 . .
Si2 C6 H6C 109.5 . .
H6A C6 H6C 109.5 . .
H6B C6 H6C 109.5 . .
Si2 C7 H7A 109.5 . .
Si2 C7 H7B 109.5 . .
H7A C7 H7B 109.5 . .
Si2 C7 H7C 109.5 . .
H7A C7 H7C 109.5 . .
H7B C7 H7C 109.5 . .
Si2 C8 H8A 109.5 . .
Si2 C8 H8B 109.5 . .
H8A C8 H8B 109.5 . .
Si2 C8 H8C 109.5 . .
H8A C8 H8C 109.5 . .
H8B C8 H8C 109.5 . .
Si3 C9 Ga1 117.74(13) . .
Si3 C9 Na1 157.65(14) . 5_564
Ga1 C9 Na1 83.56(10) . 5_564
Si3 C9 H9A 107.9 . .
Ga1 C9 H9A 107.9 . .
Na1 C9 H9A 68.4 5_564 .
Si3 C9 H9B 107.9 . .
Ga1 C9 H9B 107.9 . .
Na1 C9 H9B 55.5 5_564 .
H9A C9 H9B 107.2 . .
Si3 C10 H10A 109.5 . .
Si3 C10 H10B 109.5 . .
H10A C10 H10B 109.5 . .
Si3 C10 H10C 109.5 . .
H10A C10 H10C 109.5 . .
H10B C10 H10C 109.5 . .
Si3 C11 H11A 109.5 . .
Si3 C11 H11B 109.5 . .
H11A C11 H11B 109.5 . .
Si3 C11 H11C 109.5 . .
H11A C11 H11C 109.5 . .
H11B C11 H11C 109.5 . .
Si3 C12 H12A 109.5 . .
Si3 C12 H12B 109.5 . .
H12A C12 H12B 109.5 . .
Si3 C12 H12C 109.5 . .
H12A C12 H12C 109.5 . .
H12B C12 H12C 109.5 . .
Si4 C13 Ga1 117.50(13) . .
Si4 C13 Na1 158.10(14) . .
Ga1 C13 Na1 83.41(9) . .
Si4 C13 H13A 107.9 . .
Ga1 C13 H13A 107.9 . .
Na1 C13 H13A 55.9 . .
Si4 C13 H13B 107.9 . .
Ga1 C13 H13B 107.9 . .
Na1 C13 H13B 68.3 . .
H13A C13 H13B 107.2 . .
Si4 C14 H14A 109.5 . .
Si4 C14 H14B 109.5 . .
H14A C14 H14B 109.5 . .
Si4 C14 H14C 109.5 . .
H14A C14 H14C 109.5 . .
H14B C14 H14C 109.5 . .
Si4 C15 H15A 109.5 . .
Si4 C15 H15B 109.5 . .
H15A C15 H15B 109.5 . .
Si4 C15 H15C 109.5 . .
H15A C15 H15C 109.5 . .
H15B C15 H15C 109.5 . .
Si4 C16 H16A 109.5 . .
Si4 C16 H16B 109.5 . .
H16A C16 H16B 109.5 . .
Si4 C16 H16C 109.5 . .
H16A C16 H16C 109.5 . .
H16B C16 H16C 109.5 . .

loop_
_geom_bond_atom_site_label_1
_geom_bond_atom_site_label_2
_geom_bond_distance
_geom_bond_site_symmetry_2
Ga1 C5 2.047(3) .
Ga1 C13 2.054(3) .
Ga1 C9 2.056(3) .
Ga1 C1 2.062(3) .
Ga1 Na1 3.1931(19) .
Ga1 Na1 3.1992(19) 5_564
Na1 C5 2.690(3) 5_565
Na1 C13 2.692(3) .
Na1 C9 2.692(3) 5_565
Na1 C1 2.712(3) .
Na1 Ga1 3.1992(19) 5_565
Si1 C1 1.865(3) .
Si1 C2 1.869(3) .
Si1 C4 1.878(3) .
Si1 C3 1.882(3) .
Si2 C6 1.868(3) .
Si2 C8 1.870(3) .
Si2 C5 1.870(3) .
Si2 C7 1.875(3) .
Si3 C9 1.867(3) .
Si3 C12 1.872(3) .
Si3 C11 1.873(3) .
Si3 C10 1.885(3) .
Si4 C16 1.864(3) .
Si4 C13 1.871(3) .
Si4 C14 1.873(3) .
Si4 C15 1.874(3) .
C1 H1A 0.9900 .
C1 H1B 0.9900 .
C2 H2A 0.9800 .
C2 H2B 0.9800 .
C2 H2C 0.9800 .
C3 H3A 0.9800 .
C3 H3B 0.9800 .
C3 H3C 0.9800 .
C4 H4A 0.9800 .
C4 H4B 0.9800 .
C4 H4C 0.9800 .
C5 Na1 2.690(3) 5_564
C5 H5A 0.9900 .
C5 H5B 0.9900 .
C6 H6A 0.9800 .
C6 H6B 0.9800 .
C6 H6C 0.9800 .
C7 H7A 0.9800 .
C7 H7B 0.9800 .
C7 H7C 0.9800 .
C8 H8A 0.9800 .
C8 H8B 0.9800 .
C8 H8C 0.9800 .
C9 Na1 2.692(3) 5_564
C9 H9A 0.9900 .
C9 H9B 0.9900 .
C10 H10A 0.9800 .
C10 H10B 0.9800 .
C10 H10C 0.9800 .
C11 H11A 0.9800 .
C11 H11B 0.9800 .
C11 H11C 0.9800 .
C12 H12A 0.9800 .
C12 H12B 0.9800 .
C12 H12C 0.9800 .
C13 H13A 0.9900 .
C13 H13B 0.9900 .
C14 H14A 0.9800 .
C14 H14B 0.9800 .
C14 H14C 0.9800 .
C15 H15A 0.9800 .
C15 H15B 0.9800 .
C15 H15C 0.9800 .
C16 H16A 0.9800 .
C16 H16B 0.9800 .
C16 H16C 0.9800 .

loop_
_geom_torsion_atom_site_label_1
_geom_torsion_atom_site_label_2
_geom_torsion_atom_site_label_3
_geom_torsion_atom_site_label_4
_geom_torsion
_geom_torsion_site_symmetry_1
_geom_torsion_site_symmetry_4
C5 Ga1 Na1 C5 5.17(19) . 5_565
C13 Ga1 Na1 C5 91.39(13) . 5_565
C9 Ga1 Na1 C5 -175.59(13) . 5_565
C1 Ga1 Na1 C5 -81.84(13) . 5_565
Na1 Ga1 Na1 C5 -131.3(3) 5_564 5_565
C5 Ga1 Na1 C13 -86.22(15) . .
C9 Ga1 Na1 C13 93.02(14) . .
C1 Ga1 Na1 C13 -173.23(14) . .
Na1 Ga1 Na1 C13 137.3(2) 5_564 .
C5 Ga1 Na1 C9 163.12(16) . 5_565
C13 Ga1 Na1 C9 -110.66(15) . 5_565
C9 Ga1 Na1 C9 -17.6(2) . 5_565
C1 Ga1 Na1 C9 76.11(14) . 5_565
Na1 Ga1 Na1 C9 26.7(3) 5_564 5_565
C5 Ga1 Na1 C1 87.01(15) . .
C13 Ga1 Na1 C1 173.23(14) . .
C9 Ga1 Na1 C1 -93.75(14) . .
Na1 Ga1 Na1 C1 -49.4(3) 5_564 .
C5 Ga1 Na1 Ga1 49.0(3) . 5_565
C13 Ga1 Na1 Ga1 135.2(3) . 5_565
C9 Ga1 Na1 Ga1 -131.8(3) . 5_565
C1 Ga1 Na1 Ga1 -38.0(3) . 5_565
Na1 Ga1 Na1 Ga1 -87.5(5) 5_564 5_565
C2 Si1 C1 Ga1 94.44(18) . .
C4 Si1 C1 Ga1 -146.60(15) . .
C3 Si1 C1 Ga1 -25.6(2) . .
C2 Si1 C1 Na1 -43.4(4) . .
C4 Si1 C1 Na1 75.6(4) . .
C3 Si1 C1 Na1 -163.5(3) . .
C5 Ga1 C1 Si1 72.89(17) . .
C13 Ga1 C1 Si1 -168.65(14) . .
C9 Ga1 C1 Si1 -49.36(18) . .
Na1 Ga1 C1 Si1 -162.45(19) . .
Na1 Ga1 C1 Si1 11.89(19) 5_564 .
C5 Ga1 C1 Na1 -124.66(9) . .
C13 Ga1 C1 Na1 -6.20(12) . .
C9 Ga1 C1 Na1 113.08(10) . .
Na1 Ga1 C1 Na1 174.34(4) 5_564 .
C5 Na1 C1 Si1 -89.5(3) 5_565 .
C13 Na1 C1 Si1 147.6(3) . .
C9 Na1 C1 Si1 5.5(4) 5_565 .
Ga1 Na1 C1 Si1 143.3(4) . .
Ga1 Na1 C1 Si1 -43.5(4) 5_565 .
C5 Na1 C1 Ga1 127.23(10) 5_565 .
C13 Na1 C1 Ga1 4.39(9) . .
C9 Na1 C1 Ga1 -137.75(10) 5_565 .
Ga1 Na1 C1 Ga1 173.30(5) 5_565 .
C6 Si2 C5 Ga1 146.96(15) . .
C8 Si2 C5 Ga1 -94.87(17) . .
C7 Si2 C5 Ga1 26.0(2) . .
C6 Si2 C5 Na1 -71.9(4) . 5_564
C8 Si2 C5 Na1 46.3(4) . 5_564
C7 Si2 C5 Na1 167.2(3) . 5_564
C13 Ga1 C5 Si2 -71.51(16) . .
C9 Ga1 C5 Si2 170.19(14) . .
C1 Ga1 C5 Si2 51.29(17) . .
Na1 Ga1 C5 Si2 -10.5(2) . .
Na1 Ga1 C5 Si2 164.05(19) 5_564 .
C13 Ga1 C5 Na1 124.44(10) . 5_564
C9 Ga1 C5 Na1 6.14(12) . 5_564
C1 Ga1 C5 Na1 -112.76(10) . 5_564
Na1 Ga1 C5 Na1 -174.586(18) . 5_564
C12 Si3 C9 Ga1 147.77(16) . .
C11 Si3 C9 Ga1 -92.31(17) . .
C10 Si3 C9 Ga1 27.9(2) . .
C12 Si3 C9 Na1 -51.1(4) . 5_564
C11 Si3 C9 Na1 68.8(4) . 5_564
C10 Si3 C9 Na1 -171.0(4) . 5_564
C5 Ga1 C9 Si3 166.74(14) . .
C13 Ga1 C9 Si3 48.66(17) . .
C1 Ga1 C9 Si3 -74.65(16) . .
Na1 Ga1 C9 Si3 -12.61(18) . .
Na1 Ga1 C9 Si3 172.88(19) 5_564 .
C5 Ga1 C9 Na1 -6.14(12) . 5_564
C13 Ga1 C9 Na1 -124.22(10) . 5_564
C1 Ga1 C9 Na1 112.47(10) . 5_564
Na1 Ga1 C9 Na1 174.512(15) . 5_564
C16 Si4 C13 Ga1 90.26(18) . .
C14 Si4 C13 Ga1 -150.29(15) . .
C15 Si4 C13 Ga1 -30.2(2) . .
C16 Si4 C13 Na1 -71.1(4) . .
C14 Si4 C13 Na1 48.3(4) . .
C15 Si4 C13 Na1 168.5(4) . .
C5 Ga1 C13 Si4 -48.28(17) . .
C9 Ga1 C13 Si4 73.64(16) . .
C1 Ga1 C13 Si4 -166.88(14) . .
Na1 Ga1 C13 Si4 -173.11(19) . .
Na1 Ga1 C13 Si4 12.5(2) 5_564 .
C5 Ga1 C13 Na1 124.83(9) . .
C9 Ga1 C13 Na1 -113.25(10) . .
C1 Ga1 C13 Na1 6.24(12) . .
Na1 Ga1 C13 Na1 -174.36(5) 5_564 .
C5 Na1 C13 Si4 41.5(4) 5_565 .
C9 Na1 C13 Si4 -73.4(4) 5_565 .
C1 Na1 C13 Si4 159.0(4) . .
Ga1 Na1 C13 Si4 163.4(5) . .
Ga1 Na1 C13 Si4 -6.8(5) 5_565 .
C5 Na1 C13 Ga1 -121.94(11) 5_565 .
C9 Na1 C13 Ga1 123.15(14) 5_565 .
C1 Na1 C13 Ga1 -4.40(9) . .
Ga1 Na1 C13 Ga1 -170.20(7) 5_565 .
